data_7101756
loop_
_publ_author_name
'Swamy, Nalivela Kumara'
'Tatini, Lakshmi Kumar'
'Babu, J Moses'
'Annamalai, Pazhanimuthu'
'Pal, Manojit'

_publ_section_title
;
 Pd-mediated synthesis of substituted benzenes fused with
 carbocycle/heterocycle.
;
_journal_issue 10
_journal_name_full 'Chemical communications (Cambridge, England)'
_journal_page_first 1035
_journal_page_last 1037
_journal_paper_doi 10.1039/b612770c
_journal_year 2007
_chemical_formula_moiety 'C22 H30 O3, C H Cl3 '
_chemical_formula_sum 'C23 H31 Cl3 O3'
_chemical_formula_weight 461.86
_space_group_IT_number 14
_symmetry_cell_setting monoclinic
_symmetry_Int_Tables_number 14
_symmetry_space_group_name_Hall '-P 2ybc'
_symmetry_space_group_name_H-M 'P 1 21/c 1'
_cell_angle_alpha 90
_cell_angle_beta 93.125(6)
_cell_angle_gamma 90
_cell_formula_units_Z 4
_cell_length_a 12.653(6)
_cell_length_b 16.148(7)
_cell_length_c 11.478(5)
_cell_measurement_reflns_used 9138
_cell_measurement_temperature 298
_cell_measurement_theta_max 27.4
_cell_measurement_theta_min 1.8
_cell_volume 2341.8(19)
_diffrn_detector_area_resol_mean 7.31
_diffrn_measured_fraction_theta_full 0.9881
_diffrn_measured_fraction_theta_max 0.9881
_diffrn_measurement_device_type 'Rigaku Mercury'
_diffrn_measurement_method \w
_diffrn_radiation_type 'Mo K\a'
_diffrn_radiation_wavelength 0.7107
_diffrn_reflns_av_R_equivalents 0.039
_diffrn_reflns_limit_h_max 16
_diffrn_reflns_limit_h_min -16
_diffrn_reflns_limit_k_max 20
_diffrn_reflns_limit_k_min -20
_diffrn_reflns_limit_l_max 14
_diffrn_reflns_limit_l_min -14
_diffrn_reflns_number 26740
_diffrn_reflns_theta_full 27.40
_diffrn_reflns_theta_max 27.40
_exptl_absorpt_coefficient_mu 0.412
_exptl_absorpt_correction_T_max 0.884
_exptl_absorpt_correction_T_min 0.856
_exptl_absorpt_correction_type multi-scan
_exptl_absorpt_process_details 'Jacobson, R. (1998) Private communication'
_exptl_crystal_colour colorless
_exptl_crystal_density_diffrn 1.310
_exptl_crystal_density_method 'not measured'
_exptl_crystal_description block
_exptl_crystal_F_000 976.00
_exptl_crystal_size_max 0.40
_exptl_crystal_size_mid 0.30
_exptl_crystal_size_min 0.30
_refine_diff_density_max 0.63
_refine_diff_density_min -0.48
_refine_ls_extinction_coef 1172.1(11)
_refine_ls_extinction_method 'Larson (1970) Crystallographic Computing eq. 22'
_refine_ls_goodness_of_fit_ref 0.921
_refine_ls_hydrogen_treatment mixed
_refine_ls_number_parameters 300
_refine_ls_number_reflns 5278
_refine_ls_R_factor_gt 0.0900
_refine_ls_shift/su_max 0.0000
_refine_ls_structure_factor_coef Fsqd
_refine_ls_weighting_details
;
Chebychev polynomial with 3 parameters (Carruthers & Watkin, 1979)
7893.4700 10834.5000 2970.0900
;
_refine_ls_weighting_scheme calc
_refine_ls_wR_factor_ref 0.1670
_reflns_number_gt 2930
_reflns_number_total 5278
_reflns_threshold_expression F^2^>2.0\s(F^2^)
_cod_data_source_file b612770c.txt
_cod_data_source_block DR-587-NKS-185_CHCl3_mono
_cod_original_formula_sum 'C23 H31 Cl3 O3 '
_cod_database_code 7101756

loop_
_symmetry_equiv_pos_site_id
_symmetry_equiv_pos_as_xyz
1 +X,+Y,+Z
2 -X,1/2+Y,1/2-Z
3 -X,-Y,-Z
4 +X,1/2-Y,1/2+Z

loop_
_atom_site_aniso_label
_atom_site_aniso_U_11
_atom_site_aniso_U_22
_atom_site_aniso_U_33
_atom_site_aniso_U_23
_atom_site_aniso_U_13
_atom_site_aniso_U_12
O1 0.074(2) 0.0650(10) 0.0449(11) -0.0039(10) -0.0094(10) 0.0177(12)
O2 0.0569(13) 0.0528(13) 0.0586(13) 0.0033(10) -0.0091(11) 0.0116(11)
O3 0.0551(13) 0.0593(13) 0.0454(11) -0.0077(10) -0.0019(9) 0.0081(11)
C1 0.059(2) 0.0450(10) 0.0434(13) 0.0033(12) -0.0001(12) 0.0076(12)
C2 0.0436(13) 0.0389(11) 0.0418(12) 0.0042(10) -0.0046(10) 0.0015(10)
C3 0.0369(12) 0.0500(10) 0.0437(12) 0.0062(12) 0.0003(10) 0.0011(11)
C4 0.0432(13) 0.0379(12) 0.0452(13) 0.0022(11) -0.0055(11) 0.0071(10)
C5 0.0470(10) 0.0490(10) 0.0380(12) 0.0004(11) -0.0060(11) 0.0061(11)
C6 0.0421(13) 0.0470(10) 0.0431(13) -0.0017(11) -0.0057(11) 0.0034(10)
C7 0.0358(11) 0.0431(13) 0.0451(13) 0.0013(10) 0.0040(10) 0.0057(10)
C8 0.0390(10) 0.061(2) 0.056(2) -0.0080(10) -0.0024(12) 0.0157(13)
C9 0.055(2) 0.073(2) 0.066(2) -0.008(2) 0.006(2) 0.019(2)
C10 0.068(2) 0.063(2) 0.052(2) -0.005(2) 0.0100(10) 0.018(2)
C11 0.048(2) 0.054(2) 0.048(2) 0.0013(12) -0.0083(12) 0.0155(13)
C12 0.079(2) 0.099(3) 0.045(2) 0.005(2) 0.006(2) 0.049(2)
C13 0.117(4) 0.141(4) 0.037(2) 0.009(2) -0.004(2) 0.067(3)
C14 0.133(4) 0.120(4) 0.065(2) -0.036(3) -0.049(3) 0.066(4)
C15 0.087(3) 0.086(3) 0.079(3) -0.018(2) -0.038(2) 0.011(2)
C16 0.062(2) 0.060(2) 0.059(2) -0.008(2) -0.019(2) 0.006(2)
C17 0.0381(13) 0.0470(10) 0.0470(10) 0.0005(12) -0.0042(11) 0.0025(11)
C18 0.0441(13) 0.0470(10) 0.054(2) 0.0046(13) -0.0074(12) 0.0037(11)
C19 0.052(2) 0.053(2) 0.075(2) 0.010(2) -0.006(2) 0.0101(13)
C20 0.048(2) 0.057(2) 0.089(2) -0.006(2) -0.013(2) 0.0110(10)
C21 0.040(2) 0.048(2) 0.095(3) -0.001(2) -0.001(2) -0.0020(12)
C22 0.0410(13) 0.0470(10) 0.064(2) -0.0038(13) -0.0003(12) 0.0014(11)
Cl1 0.0827(8) 0.0979(9) 0.1247(11) 0.0355(8) 0.0221(7) 0.0002(6)
Cl2 0.1360(13) 0.1165(11) 0.0916(9) 0.0210(8) -0.0430(8) -0.0338(9)
Cl3 0.1490(10) 0.1206(12) 0.1164(11) -0.0470(10) -0.0307(10) -0.0196(10)
C23 0.061(2) 0.075(2) 0.069(2) -0.003(2) 0.006(2) -0.007(2)

loop_
_atom_site_label
_atom_site_type_symbol
_atom_site_thermal_displace_type
_atom_site_fract_x
_atom_site_fract_y
_atom_site_fract_z
_atom_site_occupancy
_atom_site_U_iso_or_equiv
_atom_site_calc_flag
_atom_site_refinement_flags
O1 O Uani 0.5227(2) 0.9226(2) 0.7351(2) 1.000 0.0618(8) . .
O2 O Uani 0.2944(2) 0.9577(2) 0.2222(2) 1.000 0.0566(8) . .
O3 O Uani 0.6750(2) 0.7063(2) 0.3014(2) 1.000 0.0534(7) . .
C1 C Uani 0.4538(2) 0.9284(2) 0.6553(2) 1.000 0.0492(9) . .
C2 C Uani 0.4665(2) 0.8875(2) 0.5404(2) 1.000 0.0417(7) . .
C3 C Uani 0.5555(2) 0.8377(2) 0.5302(2) 1.000 0.0436(7) . .
C4 C Uani 0.5754(2) 0.7977(2) 0.4266(2) 1.000 0.0424(7) . .
C5 C Uani 0.5039(2) 0.8126(2) 0.3320(2) 1.000 0.0450(6) . .
C6 C Uani 0.4153(2) 0.8647(2) 0.3367(2) 1.000 0.0444(7) . .
C7 C Uani 0.3938(2) 0.9002(2) 0.4453(2) 1.000 0.0413(7) . .
C8 C Uani 0.2937(2) 0.9490(2) 0.4659(3) 1.000 0.0522(10) . .
C9 C Uani 0.2638(3) 0.9473(2) 0.5920(3) 1.000 0.0646(12) . .
C10 C Uani 0.3548(3) 0.9773(2) 0.6716(3) 1.000 0.0608(12) . .
C11 C Uani 0.3446(2) 0.8769(2) 0.2229(3) 1.000 0.0504(12) . .
C12 C Uani 0.4083(3) 0.8726(3) 0.1124(3) 1.000 0.0742(14) . .
C13 C Uani 0.3352(4) 0.8800(3) 0.0002(3) 1.000 0.099(2) . .
C14 C Uani 0.2506(5) 0.8143(4) -0.0035(4) 1.000 0.108(2) . .
C15 C Uani 0.1861(4) 0.8197(3) 0.1028(4) 1.000 0.0856(17) . .
C16 C Uani 0.2559(3) 0.8135(2) 0.2160(3) 1.000 0.0612(12) . .
C17 C Uani 0.6728(2) 0.7416(2) 0.4159(2) 1.000 0.0443(6) . .
C18 C Uani 0.6756(2) 0.6737(2) 0.5091(3) 1.000 0.0487(9) . .
C19 C Uani 0.7775(3) 0.6242(2) 0.5166(3) 1.000 0.0603(12) . .
C20 C Uani 0.8730(3) 0.6802(2) 0.5341(4) 1.000 0.0653(12) . .
C21 C Uani 0.8747(2) 0.7443(2) 0.4363(3) 1.000 0.0612(14) . .
C22 C Uani 0.7735(2) 0.7958(2) 0.4287(3) 1.000 0.0508(9) . .
Cl1 Cl Uani 0.00094(9) 0.92424(9) 0.31974(13) 1.000 0.1012(5) . .
Cl2 Cl Uani -0.04540(10) 1.04422(9) 0.14414(12) 1.000 0.1165(6) . .
Cl3 Cl Uani 0.0610(2) 1.09363(10) 0.3568(2) 1.000 0.1301(6) . .
C23 C Uani 0.0442(3) 1.0159(2) 0.2556(3) 1.000 0.0682(12) . .
H1 H Uiso 0.60440 0.83140 0.59540 1.000 0.0520 calc R
H2 H Uiso 0.51720 0.78690 0.25980 1.000 0.0540 calc R
H3 H Uiso 0.23720 0.92660 0.41790 1.000 0.0620 calc R
H4 H Uiso 0.30510 1.00500 0.44440 1.000 0.0620 calc R
H5 H Uiso 0.24670 0.89200 0.61240 1.000 0.0770 calc R
H6 H Uiso 0.20430 0.98200 0.60130 1.000 0.0770 calc R
H7 H Uiso 0.33700 0.97220 0.75060 1.000 0.0730 calc R
H8 H Uiso 0.36830 1.03380 0.65470 1.000 0.0730 calc R
H9 H Uiso 0.44470 0.82120 0.11160 1.000 0.0890 calc R
H10 H Uiso 0.45810 0.91660 0.11440 1.000 0.0890 calc R
H11 H Uiso 0.37630 0.87420 -0.06620 1.000 0.1180 calc R
H12 H Uiso 0.30250 0.93300 -0.00110 1.000 0.1180 calc R
H13 H Uiso 0.28270 0.76120 -0.00620 1.000 0.1270 calc R
H14 H Uiso 0.20500 0.82200 -0.07120 1.000 0.1270 calc R
H15 H Uiso 0.13580 0.77600 0.10130 1.000 0.1010 calc R
H16 H Uiso 0.15020 0.87140 0.10190 1.000 0.1010 calc R
H17 H Uiso 0.28620 0.75970 0.22040 1.000 0.0720 calc R
H18 H Uiso 0.21320 0.82180 0.28050 1.000 0.0720 calc R
H19 H Uiso 0.61780 0.63720 0.49240 1.000 0.0580 calc R
H20 H Uiso 0.66810 0.69890 0.58310 1.000 0.0580 calc R
H21 H Uiso 0.78230 0.59460 0.44550 1.000 0.0720 calc R
H22 H Uiso 0.77650 0.58610 0.57960 1.000 0.0720 calc R
H23 H Uiso 0.93560 0.64780 0.53450 1.000 0.0780 calc R
H24 H Uiso 0.86990 0.70830 0.60660 1.000 0.0780 calc R
H25 H Uiso 0.87970 0.71600 0.36420 1.000 0.0730 calc R
H26 H Uiso 0.93430 0.77960 0.44910 1.000 0.0730 calc R
H27 H Uiso 0.77500 0.83210 0.36370 1.000 0.0610 calc R
H28 H Uiso 0.77170 0.82740 0.49850 1.000 0.0610 calc R
H29 H Uiso 0.335(3) 0.993(2) 0.229(3) 1.000 0.064(12) R .
H30 H Uiso 0.642(4) 0.669(3) 0.306(4) 1.000 0.08(2) R .
H31 H Uiso 0.11040 1.00540 0.22320 1.000 0.0820 calc R

loop_
_atom_type_symbol
_atom_type_description
_atom_type_scat_dispersion_real
_atom_type_scat_dispersion_imag
_atom_type_scat_source
C C 0.003 0.002
;
International Tables for Crystallography
(1992, Vol. C, Tables 4.2.6.8 and 6.1.1.4)
;
H H 0.000 0.000
;
International Tables for Crystallography
(1992, Vol. C, Table 6.1.1.4)
;
O O 0.011 0.006
;
International Tables for Crystallography
(1992, Vol. C, Tables 4.2.6.8 and 6.1.1.4)
;
Cl Cl 0.148 0.159
;
International Tables for Crystallography
(1992, Vol. C, Tables 4.2.6.8 and 6.1.1.4)
;

loop_
_geom_angle_atom_site_label_1
_geom_angle_atom_site_label_2
_geom_angle_atom_site_label_3
_geom_angle
_geom_angle_publ_flag
C11 O2 H29 112(3) no
C17 O3 H30 103(4) no
O1 C1 C2 121.2(3) yes
O1 C1 C10 120.6(3) yes
C2 C1 C10 118.3(2) no
C1 C2 C3 117.1(2) no
C3 C2 C7 121.1(2) no
C1 C2 C7 121.7(2) no
C2 C3 C4 121.7(2) no
C3 C4 C5 116.5(3) no
C3 C4 C17 121.7(2) no
C5 C4 C17 121.8(2) no
C4 C5 C6 123.9(2) no
C7 C6 C11 124.1(2) no
C5 C6 C11 117.9(2) no
C5 C6 C7 118.0(2) no
C2 C7 C8 118.1(2) no
C6 C7 C8 123.4(2) no
C2 C7 C6 118.5(2) no
C7 C8 C9 113.1(3) no
C8 C9 C10 110.5(3) no
C1 C10 C9 111.7(3) no
O2 C11 C16 106.5(2) yes
C6 C11 C12 112.5(2) no
C6 C11 C16 110.4(3) no
C12 C11 C16 110.2(3) no
O2 C11 C6 110.5(3) yes
O2 C11 C12 106.5(3) yes
C11 C12 C13 111.4(3) no
C12 C13 C14 111.1(4) no
C13 C14 C15 110.6(4) no
C14 C15 C16 111.7(4) no
C11 C16 C15 113.0(3) no
O3 C17 C4 111.3(2) yes
C4 C17 C18 110.7(2) no
O3 C17 C18 110.8(3) yes
O3 C17 C22 104.8(2) yes
C18 C17 C22 110.6(2) no
C4 C17 C22 108.6(2) no
C17 C18 C19 113.9(2) no
C18 C19 C20 111.3(3) no
C19 C20 C21 110.5(3) no
C20 C21 C22 111.5(3) no
C17 C22 C21 112.4(3) no
C2 C3 H1 119.00 no
C4 C3 H1 119.00 no
C4 C5 H2 118.00 no
C6 C5 H2 118.00 no
C7 C8 H3 109.00 no
C7 C8 H4 108.00 no
C9 C8 H3 109.00 no
C9 C8 H4 108.00 no
H3 C8 H4 109.00 no
C8 C9 H5 109.00 no
C8 C9 H6 110.00 no
C10 C9 H5 109.00 no
C10 C9 H6 109.00 no
H5 C9 H6 110.00 no
C1 C10 H7 108.00 no
C1 C10 H8 109.00 no
C9 C10 H7 110.00 no
C9 C10 H8 109.00 no
H7 C10 H8 109.00 no
C11 C12 H9 109.00 no
C11 C12 H10 109.00 no
C13 C12 H9 109.00 no
C13 C12 H10 109.00 no
H9 C12 H10 109.00 no
C12 C13 H11 109.00 no
C12 C13 H12 109.00 no
C14 C13 H11 109.00 no
C14 C13 H12 109.00 no
H11 C13 H12 109.00 no
C13 C14 H13 109.00 no
C13 C14 H14 109.00 no
C15 C14 H13 109.00 no
C15 C14 H14 109.00 no
H13 C14 H14 109.00 no
C14 C15 H15 110.00 no
C14 C15 H16 109.00 no
C16 C15 H15 109.00 no
C16 C15 H16 109.00 no
H15 C15 H16 109.00 no
C11 C16 H17 109.00 no
C11 C16 H18 108.00 no
C15 C16 H17 108.00 no
C15 C16 H18 109.00 no
H17 C16 H18 109.00 no
C17 C18 H19 108.00 no
C17 C18 H20 109.00 no
C19 C18 H19 109.00 no
C19 C18 H20 108.00 no
H19 C18 H20 109.00 no
C18 C19 H21 108.00 no
C18 C19 H22 110.00 no
C20 C19 H21 109.00 no
C20 C19 H22 109.00 no
H21 C19 H22 109.00 no
C19 C20 H23 109.00 no
C19 C20 H24 109.00 no
C21 C20 H23 109.00 no
C21 C20 H24 109.00 no
H23 C20 H24 109.00 no
C20 C21 H25 109.00 no
C20 C21 H26 110.00 no
C22 C21 H25 108.00 no
C22 C21 H26 110.00 no
H25 C21 H26 109.00 no
C17 C22 H27 109.00 no
C17 C22 H28 109.00 no
C21 C22 H27 109.00 no
C21 C22 H28 108.00 no
H27 C22 H28 109.00 no
Cl1 C23 Cl2 109.1(2) yes
Cl1 C23 Cl3 111.3(2) yes
Cl2 C23 Cl3 111.1(2) yes
Cl1 C23 H31 108.00 no
Cl2 C23 H31 108.00 no
Cl3 C23 H31 108.00 no

loop_
_geom_bond_atom_site_label_1
_geom_bond_atom_site_label_2
_geom_bond_distance
_geom_bond_publ_flag
Cl1 C23 1.754(4) yes
Cl2 C23 1.724(4) yes
Cl3 C23 1.716(4) yes
O1 C1 1.233(3) yes
O2 C11 1.451(4) yes
O3 C17 1.434(4) yes
O2 H29 0.77(4) no
O3 H30 0.74(5) no
C1 C10 1.501(5) no
C1 C2 1.491(4) no
C2 C7 1.404(3) no
C2 C3 1.394(4) no
C3 C4 1.388(4) no
C4 C5 1.396(3) no
C4 C17 1.540(4) no
C5 C6 1.405(4) no
C6 C7 1.412(4) no
C6 C11 1.555(4) no
C7 C8 1.521(4) no
C8 C9 1.516(5) no
C9 C10 1.510(5) no
C11 C12 1.541(5) no
C11 C16 1.518(5) no
C12 C13 1.549(5) no
C13 C14 1.506(8) no
C14 C15 1.507(7) no
C15 C16 1.534(6) no
C17 C18 1.531(4) no
C17 C22 1.546(4) no
C18 C19 1.516(5) no
C19 C20 1.514(5) no
C20 C21 1.528(5) no
C21 C22 1.525(4) no
C3 H1 0.9500 no
C5 H2 0.9500 no
C8 H3 0.9500 no
C8 H4 0.9500 no
C9 H5 0.9500 no
C9 H6 0.9500 no
C10 H7 0.9500 no
C10 H8 0.9500 no
C12 H10 0.9500 no
C12 H9 0.9500 no
C13 H11 0.9500 no
C13 H12 0.9500 no
C14 H13 0.9500 no
C14 H14 0.9500 no
C15 H16 0.9500 no
C15 H15 0.9500 no
C16 H18 0.9500 no
C16 H17 0.9500 no
C18 H19 0.9500 no
C18 H20 0.9500 no
C19 H21 0.9500 no
C19 H22 0.9500 no
C20 H24 0.9500 no
C20 H23 0.9500 no
C21 H25 0.9500 no
C21 H26 0.9500 no
C22 H27 0.9500 no
C22 H28 0.9500 no
C23 H31 0.9500 no

loop_
_geom_hbond_atom_site_label_D
_geom_hbond_atom_site_label_H
_geom_hbond_atom_site_label_A
_geom_hbond_distance_DH
_geom_hbond_distance_HA
_geom_hbond_distance_DA
_geom_hbond_angle_DHA
_geom_hbond_site_symmetry_A
_geom_hbond_publ_flag
O2 H29 O1 0.77(4) 2.28(4) 3.035(4) 168(3) 3_676 yes
O3 H30 O1 0.74(5) 2.24(5) 2.910(4) 153(5) 4_564 yes
C3 H1 O1 0.9500 2.4500 2.773(4) 100.00 . yes
C3 H1 O3 0.9500 2.5600 3.459(4) 159.00 4_565 yes
C5 H2 O3 0.9500 2.4100 2.800(4) 104.00 . yes
C8 H3 O2 0.9500 2.4500 2.801(4) 102.00 . yes
C23 H31 O2 0.9500 2.4500 3.344(5) 156.00 . yes

loop_
_geom_torsion_atom_site_label_1
_geom_torsion_atom_site_label_2
_geom_torsion_atom_site_label_3
_geom_torsion_atom_site_label_4
_geom_torsion
_geom_torsion_publ_flag
O1 C1 C2 C3 4.6(4) no
O1 C1 C2 C7 -173.7(3) no
C10 C1 C2 C3 -175.6(3) no
C10 C1 C2 C7 6.2(4) no
O1 C1 C10 C9 -154.5(3) no
C2 C1 C10 C9 25.7(4) no
C1 C2 C3 C4 -179.2(3) no
C7 C2 C3 C4 -0.9(5) no
C1 C2 C7 C6 175.1(3) no
C1 C2 C7 C8 -7.1(4) no
C3 C2 C7 C6 -3.1(4) no
C3 C2 C7 C8 174.7(3) no
C2 C3 C4 C5 2.5(4) no
C2 C3 C4 C17 -179.0(3) no
C3 C4 C5 C6 0.0(4) no
C17 C4 C5 C6 -178.5(3) no
C3 C4 C17 O3 179.0(3) no
C3 C4 C17 C18 55.3(4) no
C3 C4 C17 C22 -66.2(3) no
C5 C4 C17 O3 -2.6(4) no
C5 C4 C17 C18 -126.2(3) no
C5 C4 C17 C22 112.2(3) no
C4 C5 C6 C7 -3.9(5) no
C4 C5 C6 C11 178.4(3) no
C5 C6 C7 C2 5.3(4) no
C5 C6 C7 C8 -172.3(3) no
C11 C6 C7 C2 -177.1(3) no
C11 C6 C7 C8 5.2(5) no
C5 C6 C11 O2 -151.0(3) no
C5 C6 C11 C12 -32.1(4) no
C5 C6 C11 C16 91.4(3) no
C7 C6 C11 O2 31.4(4) no
C7 C6 C11 C12 150.4(3) no
C7 C6 C11 C16 -86.1(4) no
C2 C7 C8 C9 -23.8(4) no
C6 C7 C8 C9 153.9(3) no
C7 C8 C9 C10 55.3(3) no
C8 C9 C10 C1 -55.6(3) no
O2 C11 C12 C13 -62.0(4) no
C6 C11 C12 C13 176.8(3) no
C16 C11 C12 C13 53.2(4) no
O2 C11 C16 C15 62.6(4) no
C6 C11 C16 C15 -177.4(3) no
C12 C11 C16 C15 -52.5(4) no
C11 C12 C13 C14 -56.5(5) no
C12 C13 C14 C15 57.4(6) no
C13 C14 C15 C16 -56.2(6) no
C14 C15 C16 C11 54.7(5) no
O3 C17 C18 C19 65.1(3) no
C4 C17 C18 C19 -171.0(3) no
C22 C17 C18 C19 -50.6(3) no
O3 C17 C22 C21 -69.0(3) no
C4 C17 C22 C21 172.0(2) no
C18 C17 C22 C21 50.4(3) no
C17 C18 C19 C20 54.6(4) no
C18 C19 C20 C21 -56.6(4) no
C19 C20 C21 C22 57.2(4) no
C20 C21 C22 C17 -54.6(4) no

loop_
_cod_related_entry_id
_cod_related_entry_database
_cod_related_entry_code
1 ChemSpider 21149806
